data_7156595
loop_
_publ_author_name
'Zhang, Jiayong'
'Miao, Zhiwei'

_publ_section_title
;
 Bisphosphine catalyzed sequential [3 + 2] cycloaddition and Michael
 addition of ynones with benzylidenepyrazolones via dual
 \a',\a'-C(sp<sup>3</sup>)-H bifunctionalization to construct
 cyclopentanone-fused spiro-pyrazolones.
;
_journal_issue 48
_journal_name_full 'Organic &amp; biomolecular chemistry'
_journal_page_first 9461
_journal_page_last 9471
_journal_paper_doi 10.1039/c8ob02675k
_journal_volume 16
_journal_year 2018
_chemical_formula_moiety 'C31 H24 N2 O2'
_chemical_formula_sum 'C31 H24 N2 O2'
_chemical_formula_weight 456.52
_space_group_crystal_system monoclinic
_space_group_IT_number 15
_space_group_name_Hall '-I 2ya'
_space_group_name_H-M_alt 'I 1 2/a 1'
_symmetry_space_group_name_Hall '-I 2ya'
_symmetry_space_group_name_H-M 'I 1 2/a 1'
_atom_sites_solution_hydrogens geom
_atom_sites_solution_primary dual
_audit_creation_date 2017-05-18
_audit_creation_method
;
Olex2 1.2
(compiled 2017.03.28 svn.r3405 for OlexSys, GUI svn.r5337)
;
_audit_update_record
;
2017-08-08 deposited with the CCDC.
2018-11-27 downloaded from the CCDC.
;
_cell_angle_alpha 90
_cell_angle_beta 107.7770(10)
_cell_angle_gamma 90
_cell_formula_units_Z 8
_cell_length_a 14.50950(10)
_cell_length_b 15.42510(10)
_cell_length_c 22.00390(10)
_cell_measurement_reflns_used 28791
_cell_measurement_temperature 294.15
_cell_measurement_theta_max 79.0740
_cell_measurement_theta_min 3.2520
_cell_volume 4689.56(6)
_computing_cell_refinement 'CrysAlisPro 1.171.39.3a (Rigaku OD, 2015)'
_computing_data_collection 'CrysAlisPro 1.171.39.3a (Rigaku OD, 2015)'
_computing_data_reduction 'CrysAlisPro 1.171.39.3a (Rigaku OD, 2015)'
_computing_molecular_graphics 'Olex2 (Dolomanov et al., 2009)'
_computing_publication_material 'Olex2 (Dolomanov et al., 2009)'
_computing_structure_refinement 'ShelXL (Sheldrick, 2015)'
_computing_structure_solution 'ShelXT (Sheldrick, 2015)'
_diffrn_ambient_temperature 294.15
_diffrn_detector 'CCD plate'
_diffrn_measured_fraction_theta_full 1.000
_diffrn_measured_fraction_theta_max 0.988
_diffrn_measurement_details
;
List of Runs (angles in degrees, time in seconds):

  # Type    Start    End  Width  t~exp~   \w     \q     \k     \f   Frames
#--------------------------------------------------------------------------
  1  \w   -125.00 -21.00   1.00    5.00    --  -35.00 -72.00-108.00  104
  2  \w   -124.00 -29.00   1.00    5.00    --  -35.00 -72.00-180.00   95
  3  \w    -50.00  40.00   1.00    5.00    --  -35.00  72.00-144.00   90
  4  \w   -125.00 -21.00   1.00    5.00    --  -35.00 -72.00 -72.00  104
  5  \w    -50.00  40.00   1.00    5.00    --  -35.00  72.00-180.00   90
  6  \w   -112.00 -21.00   1.00    5.00    --  -35.00 -15.00  36.00   91
  7  \w   -115.00 -25.00   1.00    5.00    --  -35.00 -44.00 -72.00   90
  8  \w   -115.00 -25.00   1.00    5.00    --  -35.00 -72.00 -36.00   90
  9  \w   -200.00 -96.00   1.00    5.00    -- -110.00 -72.00 -36.00  104
 10  \w   -187.00 -96.00   1.00    5.00    -- -110.00 -72.00-144.00   91
 11  \w   -125.00 -31.00   1.00    5.00    -- -110.00  72.00-108.00   94
 12  \w   -187.00 -96.00   1.00    5.00    -- -110.00 -44.00-108.00   91
 13  \w   -200.00 -96.00   1.00    5.00    -- -110.00 -44.00 -36.00  104
 14  \w   -124.00 -26.00   1.00    5.00    -- -110.00  43.00 -36.00   98
 15  \w   -187.00 -96.00   1.00    5.00    -- -110.00 -44.00-144.00   91
 16  \w   -187.00 -96.00   1.00    5.00    -- -110.00 -44.00 -72.00   91
 17  \w   -187.00 -96.00   1.00    5.00    -- -110.00 -44.00-180.00   91
 18  \w   -125.00 -27.00   1.00    5.00    -- -110.00  72.00  36.00   98
 19  \w   -115.00 -25.00   1.00    5.00    -- -110.00  72.00 -36.00   90
 20  \w   -198.00 -96.00   1.00    5.00    -- -110.00 -72.00 -72.00  102
 21  \w   -125.00 -33.00   1.00    5.00    -- -110.00  14.00   0.00   92
 22  \w   -187.00 -96.00   1.00    5.00    -- -110.00 -72.00-108.00   91
 23  \w   -191.00-101.00   1.00    5.00    -- -110.00 -15.00-180.00   90
 24  \w   -200.00-110.00   1.00    5.00    -- -110.00 -15.00 -72.00   90
 25  \w   -195.00-105.00   1.00    5.00    -- -110.00 -15.00-144.00   90
 26  \w   -125.00 -33.00   1.00    5.00    -- -110.00  72.00 -72.00   92
 27  \w   -187.00 -97.00   1.00    5.00    -- -110.00 -72.00-180.00   90
 28  \w   -187.00 -97.00   1.00    5.00    -- -110.00 -15.00-108.00   90
;
_diffrn_measurement_device 'abstract diffractometer'
_diffrn_measurement_device_type 'Rigaku Xtalab P200'
_diffrn_measurement_method '\w scans'
_diffrn_orient_matrix_type 'CrysAlisPro convention (1999,Acta A55,543-557)'
_diffrn_orient_matrix_UB_11 0.1033241000
_diffrn_orient_matrix_UB_12 -0.0076684000
_diffrn_orient_matrix_UB_13 -0.0049716000
_diffrn_orient_matrix_UB_21 -0.0415848000
_diffrn_orient_matrix_UB_22 -0.0308690000
_diffrn_orient_matrix_UB_23 -0.0696251000
_diffrn_orient_matrix_UB_31 -0.0053012000
_diffrn_orient_matrix_UB_32 0.0946818000
_diffrn_orient_matrix_UB_33 -0.0230772000
_diffrn_radiation_monochromator graphite
_diffrn_radiation_probe x-ray
_diffrn_radiation_type CuK\a
_diffrn_radiation_wavelength 1.54184
_diffrn_reflns_av_R_equivalents 0.0153
_diffrn_reflns_av_unetI/netI 0.0079
_diffrn_reflns_Laue_measured_fraction_full 1.000
_diffrn_reflns_Laue_measured_fraction_max 0.988
_diffrn_reflns_limit_h_max 18
_diffrn_reflns_limit_h_min -17
_diffrn_reflns_limit_k_max 19
_diffrn_reflns_limit_k_min -16
_diffrn_reflns_limit_l_max 26
_diffrn_reflns_limit_l_min -28
_diffrn_reflns_number 39753
_diffrn_reflns_point_group_measured_fraction_full 1.000
_diffrn_reflns_point_group_measured_fraction_max 0.988
_diffrn_reflns_theta_full 67.684
_diffrn_reflns_theta_max 79.248
_diffrn_reflns_theta_min 3.558
_diffrn_source 'fine-focus sealed X-ray tube'
_diffrn_source_type 'Enhance (Cu) X-ray Source'
_exptl_absorpt_coefficient_mu 0.641
_exptl_absorpt_correction_T_max 1.00000
_exptl_absorpt_correction_T_min 0.83470
_exptl_absorpt_correction_type multi-scan
_exptl_absorpt_process_details
;
CrysAlisPro 1.171.39.3a (Rigaku Oxford Diffraction, 2015)
Empirical absorption correction using spherical harmonics,
 implemented in SCALE3 ABSPACK scaling algorithm.
;
_exptl_crystal_colour colourless
_exptl_crystal_colour_primary colourless
_exptl_crystal_density_diffrn 1.293
_exptl_crystal_description block
_exptl_crystal_F_000 1920
_exptl_crystal_size_max 0.28
_exptl_crystal_size_mid 0.26
_exptl_crystal_size_min 0.24
_refine_diff_density_max 0.187
_refine_diff_density_min -0.136
_refine_diff_density_rms 0.028
_refine_ls_extinction_coef 0.00204(10)
_refine_ls_extinction_expression Fc^*^=kFc[1+0.001xFc^2^\l^3^/sin(2\q)]^-1/4^
_refine_ls_extinction_method 'SHELXL-2014/7 (Sheldrick 2014'
_refine_ls_goodness_of_fit_ref 1.035
_refine_ls_hydrogen_treatment constr
_refine_ls_matrix_type full
_refine_ls_number_parameters 318
_refine_ls_number_reflns 5030
_refine_ls_number_restraints 0
_refine_ls_restrained_S_all 1.035
_refine_ls_R_factor_all 0.0375
_refine_ls_R_factor_gt 0.0363
_refine_ls_shift/su_max 0.001
_refine_ls_shift/su_mean 0.000
_refine_ls_structure_factor_coef Fsqd
_refine_ls_weighting_details 'w=1/[\s^2^(Fo^2^)+(0.0520P)^2^+1.4190P] where P=(Fo^2^+2Fc^2^)/3'
_refine_ls_weighting_scheme calc
_refine_ls_wR_factor_gt 0.1001
_refine_ls_wR_factor_ref 0.1010
_reflns_Friedel_coverage 0.000
_reflns_number_gt 4756
_reflns_number_total 5030
_reflns_threshold_expression 'I > 2\s(I)'
_cod_data_source_file c8ob02675k2.cif
_cod_data_source_block p20170518a
_cod_depositor_comments 'Adding full bibliography for 7156594--7156595.cif.'
_cod_database_code 7156595
_shelx_shelxl_version_number 2014/7
_chemical_oxdiff_formula C41H32N2O3
_shelx_space_group_comment
;
The symmetry employed for this shelxl refinement is uniquely defined
by the following loop, which should always be used as a source of
symmetry information in preference to the above space-group names.
They are only intended as comments.
;
_shelx_estimated_absorpt_t_max 0.861
_shelx_estimated_absorpt_t_min 0.841
_reflns_odcompleteness_completeness 98.83
_reflns_odcompleteness_iscentric 1
_reflns_odcompleteness_theta 79.00
_olex2_refinement_description
;
1. Fixed Uiso
 At 1.2 times of:
  All C(H) groups, All C(H,H) groups
 At 1.5 times of:
  All C(H,H,H) groups
2.a Ternary CH refined with riding coordinates:
 C8(H8)
2.b Secondary CH2 refined with riding coordinates:
 C7(H7A,H7B)
2.c Aromatic/amide H refined with riding coordinates:
 C10(H10), C15(H15), C19(H19), C11(H11), C16(H16), C12(H12), C18(H18),
 C17(H17), C21(H21), C00R(H00R), C25(H25), C00T(H00T), C22(H22), C00V(H00V),
 C00W(H00W), C00X(H00X), C23(H23), C24(H24)
2.d Idealised Me refined as rotating group:
 C4(H4A,H4B,H4C)
;
_olex2_submission_special_instructions 'No special instructions were received'
_oxdiff_exptl_absorpt_empirical_details
;
Empirical correction (ABSPACK) includes:
- Absorption correction using spherical harmonics
- Frame scaling
- Detector area scaling
;
_oxdiff_exptl_absorpt_empirical_full_max 1.275
_oxdiff_exptl_absorpt_empirical_full_min 0.838

loop_
_space_group_symop_operation_xyz
'x, y, z'
'-x+1/2, y, -z'
'x+1/2, y+1/2, z+1/2'
'-x+1, y+1/2, -z+1/2'
'-x, -y, -z'
'x-1/2, -y, z'
'-x+1/2, -y+1/2, -z+1/2'
'x, -y+1/2, z+1/2'

loop_
_atom_site_label
_atom_site_type_symbol
_atom_site_fract_x
_atom_site_fract_y
_atom_site_fract_z
_atom_site_U_iso_or_equiv
_atom_site_adp_type
_atom_site_occupancy
_atom_site_site_symmetry_order
_atom_site_calc_flag
_atom_site_refinement_flags_posn
O1 O 0.36073(5) 0.79963(5) 0.74293(3) 0.04897(19) Uani 1 1 d .
O2 O 0.22797(6) 0.64847(8) 0.58046(4) 0.0735(3) Uani 1 1 d .
N1 N 0.52664(6) 0.78361(6) 0.78551(4) 0.0475(2) Uani 1 1 d .
N2 N 0.60011(6) 0.73418(7) 0.77200(4) 0.0513(2) Uani 1 1 d .
C9 C 0.42772(7) 0.59759(6) 0.80211(5) 0.0413(2) Uani 1 1 d .
C8 C 0.40499(7) 0.60357(7) 0.73016(5) 0.0423(2) Uani 1 1 d .
H8 H 0.4320 0.5519 0.7160 0.051 Uiso 1 1 calc R
C14 C 0.50995(7) 0.54947(6) 0.83973(5) 0.0408(2) Uani 1 1 d .
C1 C 0.43656(7) 0.76406(7) 0.74543(5) 0.0415(2) Uani 1 1 d .
C7 C 0.29771(7) 0.60860(8) 0.69125(5) 0.0488(2) Uani 1 1 d .
H7A H 0.2691 0.5512 0.6844 0.059 Uiso 1 1 calc R
H7B H 0.2623 0.6438 0.7131 0.059 Uiso 1 1 calc R
C2 C 0.45079(7) 0.68654(7) 0.70635(5) 0.0416(2) Uani 1 1 d .
C13 C 0.53370(7) 0.55239(7) 0.90755(5) 0.0452(2) Uani 1 1 d .
C3 C 0.55974(7) 0.68202(7) 0.72639(5) 0.0461(2) Uani 1 1 d .
C10 C 0.37251(7) 0.64179(7) 0.83275(5) 0.0475(2) Uani 1 1 d .
H10 H 0.3180 0.6716 0.8085 0.057 Uiso 1 1 calc R
C5 C 0.39156(7) 0.69156(7) 0.63647(5) 0.0462(2) Uani 1 1 d .
C6 C 0.29604(8) 0.64945(8) 0.62891(5) 0.0507(3) Uani 1 1 d .
C15 C 0.56939(7) 0.49807(7) 0.81363(5) 0.0479(2) Uani 1 1 d .
H15 H 0.5541 0.4933 0.7695 0.057 Uiso 1 1 calc R
C19 C 0.41491(8) 0.71839(8) 0.58530(5) 0.0518(3) Uani 1 1 d .
H19 H 0.3670 0.7119 0.5463 0.062 Uiso 1 1 calc R
C00I C 0.55364(8) 0.84564(7) 0.83516(5) 0.0496(2) Uani 1 1 d .
C20 C 0.50583(9) 0.75669(8) 0.58229(5) 0.0523(3) Uani 1 1 d .
C11 C 0.39605(8) 0.64328(8) 0.89973(5) 0.0530(3) Uani 1 1 d .
H11 H 0.3573 0.6740 0.9190 0.064 Uiso 1 1 calc R
C16 C 0.64853(8) 0.45537(8) 0.85159(6) 0.0570(3) Uani 1 1 d .
H16 H 0.6869 0.4229 0.8331 0.068 Uiso 1 1 calc R
C12 C 0.47505(8) 0.60008(8) 0.93626(5) 0.0523(3) Uani 1 1 d .
H12 H 0.4906 0.6019 0.9805 0.063 Uiso 1 1 calc R
C18 C 0.61629(8) 0.50716(8) 0.94534(5) 0.0567(3) Uani 1 1 d .
H18 H 0.6324 0.5097 0.9896 0.068 Uiso 1 1 calc R
C4 C 0.61954(9) 0.62367(9) 0.69957(6) 0.0603(3) Uani 1 1 d .
H4A H 0.6280 0.6495 0.6619 0.090 Uiso 1 1 calc GR
H4B H 0.5875 0.5688 0.6888 0.090 Uiso 1 1 calc GR
H4C H 0.6816 0.6151 0.7307 0.090 Uiso 1 1 calc GR
C17 C 0.67226(9) 0.46022(9) 0.91813(6) 0.0617(3) Uani 1 1 d .
H17 H 0.7265 0.4312 0.9437 0.074 Uiso 1 1 calc R
C21 C 0.55356(10) 0.82168(8) 0.62314(6) 0.0601(3) Uani 1 1 d .
H21 H 0.5267 0.8445 0.6530 0.072 Uiso 1 1 calc R
C00R C 0.48539(10) 0.88153(9) 0.86032(6) 0.0631(3) Uani 1 1 d .
H00R H 0.4209 0.8648 0.8449 0.076 Uiso 1 1 calc R
C25 C 0.54634(11) 0.72544(10) 0.53655(7) 0.0688(4) Uani 1 1 d .
H25 H 0.5133 0.6841 0.5071 0.083 Uiso 1 1 calc R
C00T C 0.64997(9) 0.86945(10) 0.85994(6) 0.0654(3) Uani 1 1 d .
H00T H 0.6964 0.8448 0.8441 0.079 Uiso 1 1 calc R
C22 C 0.64149(11) 0.85282(11) 0.61967(8) 0.0767(4) Uani 1 1 d .
H22 H 0.6730 0.8971 0.6468 0.092 Uiso 1 1 calc R
C00V C 0.60953(13) 0.96742(10) 0.93258(7) 0.0796(4) Uani 1 1 d .
H00V H 0.6281 1.0089 0.9647 0.096 Uiso 1 1 calc R
C00W C 0.67660(12) 0.93011(11) 0.90843(7) 0.0801(4) Uani 1 1 d .
H00W H 0.7413 0.9459 0.9250 0.096 Uiso 1 1 calc R
C00X C 0.51422(13) 0.94254(10) 0.90862(7) 0.0758(4) Uani 1 1 d .
H00X H 0.4684 0.9671 0.9251 0.091 Uiso 1 1 calc R
C23 C 0.68241(12) 0.81842(13) 0.57610(10) 0.0887(5) Uani 1 1 d .
H23 H 0.7424 0.8381 0.5748 0.106 Uiso 1 1 calc R
C24 C 0.63445(13) 0.75515(12) 0.53465(9) 0.0860(5) Uani 1 1 d .
H24 H 0.6619 0.7323 0.5051 0.103 Uiso 1 1 calc R

loop_
_atom_site_aniso_label
_atom_site_aniso_U_11
_atom_site_aniso_U_22
_atom_site_aniso_U_33
_atom_site_aniso_U_23
_atom_site_aniso_U_13
_atom_site_aniso_U_12
O1 0.0389(4) 0.0562(4) 0.0534(4) 0.0051(3) 0.0164(3) 0.0094(3)
O2 0.0485(4) 0.1121(8) 0.0498(5) 0.0115(5) 0.0003(4) -0.0006(5)
N1 0.0361(4) 0.0594(5) 0.0477(5) -0.0006(4) 0.0136(3) 0.0017(4)
N2 0.0345(4) 0.0686(6) 0.0527(5) 0.0038(4) 0.0162(4) 0.0045(4)
C9 0.0385(5) 0.0459(5) 0.0410(5) 0.0042(4) 0.0143(4) 0.0003(4)
C8 0.0378(5) 0.0490(5) 0.0412(5) 0.0033(4) 0.0139(4) 0.0036(4)
C14 0.0391(5) 0.0411(5) 0.0418(5) 0.0011(4) 0.0116(4) -0.0016(4)
C1 0.0362(4) 0.0494(5) 0.0406(5) 0.0079(4) 0.0144(4) 0.0027(4)
C7 0.0379(5) 0.0619(6) 0.0461(5) 0.0027(5) 0.0123(4) -0.0016(4)
C2 0.0346(4) 0.0523(5) 0.0398(5) 0.0049(4) 0.0141(4) 0.0048(4)
C13 0.0450(5) 0.0467(5) 0.0419(5) 0.0009(4) 0.0103(4) -0.0027(4)
C3 0.0359(5) 0.0598(6) 0.0456(5) 0.0078(4) 0.0171(4) 0.0056(4)
C10 0.0429(5) 0.0554(6) 0.0483(5) 0.0080(4) 0.0197(4) 0.0064(4)
C5 0.0429(5) 0.0554(6) 0.0408(5) 0.0049(4) 0.0135(4) 0.0067(4)
C6 0.0413(5) 0.0646(7) 0.0446(5) 0.0034(5) 0.0106(4) 0.0068(5)
C15 0.0461(5) 0.0508(6) 0.0448(5) -0.0032(4) 0.0111(4) 0.0048(4)
C19 0.0563(6) 0.0585(6) 0.0419(5) 0.0052(4) 0.0166(4) 0.0065(5)
C00I 0.0500(6) 0.0539(6) 0.0430(5) 0.0056(4) 0.0114(4) -0.0028(5)
C20 0.0608(6) 0.0555(6) 0.0465(5) 0.0108(5) 0.0252(5) 0.0081(5)
C11 0.0534(6) 0.0625(7) 0.0506(6) 0.0007(5) 0.0270(5) 0.0047(5)
C16 0.0480(6) 0.0574(7) 0.0597(7) -0.0093(5) 0.0075(5) 0.0110(5)
C12 0.0572(6) 0.0613(7) 0.0402(5) -0.0009(4) 0.0175(5) -0.0022(5)
C18 0.0551(6) 0.0625(7) 0.0437(5) -0.0003(5) 0.0019(5) 0.0033(5)
C4 0.0488(6) 0.0750(8) 0.0643(7) 0.0066(6) 0.0282(5) 0.0153(5)
C17 0.0516(6) 0.0634(7) 0.0568(7) -0.0042(5) -0.0035(5) 0.0123(5)
C21 0.0655(7) 0.0621(7) 0.0569(7) 0.0064(5) 0.0250(6) 0.0042(6)
C00R 0.0599(7) 0.0742(8) 0.0541(6) -0.0057(6) 0.0156(5) 0.0045(6)
C25 0.0894(9) 0.0690(8) 0.0624(7) 0.0078(6) 0.0446(7) 0.0092(7)
C00T 0.0547(7) 0.0759(8) 0.0625(7) -0.0011(6) 0.0130(5) -0.0132(6)
C22 0.0698(8) 0.0756(9) 0.0822(9) 0.0145(7) 0.0194(7) -0.0073(7)
C00V 0.1072(12) 0.0643(8) 0.0548(7) -0.0035(6) 0.0060(7) -0.0061(8)
C00W 0.0768(9) 0.0820(10) 0.0697(9) -0.0033(7) 0.0049(7) -0.0234(8)
C00X 0.0950(10) 0.0742(9) 0.0550(7) -0.0050(6) 0.0179(7) 0.0141(8)
C23 0.0670(9) 0.1017(12) 0.1101(13) 0.0387(11) 0.0460(9) 0.0102(8)
C24 0.0925(11) 0.0931(11) 0.0962(11) 0.0187(9) 0.0640(10) 0.0168(9)

loop_
_atom_type_symbol
_atom_type_description
_atom_type_scat_dispersion_real
_atom_type_scat_dispersion_imag
_atom_type_scat_source
C C 0.0181 0.0091 'International Tables Vol C Tables 4.2.6.8 and 6.1.1.4'
H H 0.0000 0.0000 'International Tables Vol C Tables 4.2.6.8 and 6.1.1.4'
N N 0.0311 0.0180 'International Tables Vol C Tables 4.2.6.8 and 6.1.1.4'
O O 0.0492 0.0322 'International Tables Vol C Tables 4.2.6.8 and 6.1.1.4'

loop_
_geom_angle_atom_site_label_1
_geom_angle_atom_site_label_2
_geom_angle_atom_site_label_3
_geom_angle
N2 N1 C00I 118.57(8)
C1 N1 N2 112.25(9)
C1 N1 C00I 129.16(9)
C3 N2 N1 108.05(8)
C14 C9 C8 120.73(8)
C10 C9 C8 120.50(9)
C10 C9 C14 118.69(9)
C9 C8 H8 107.5
C9 C8 C7 116.48(8)
C9 C8 C2 114.20(8)
C7 C8 H8 107.5
C7 C8 C2 103.23(8)
C2 C8 H8 107.5
C13 C14 C9 118.71(9)
C15 C14 C9 123.92(9)
C15 C14 C13 117.37(9)
O1 C1 N1 127.08(10)
O1 C1 C2 127.27(9)
N1 C1 C2 105.63(8)
C8 C7 H7A 110.7
C8 C7 H7B 110.7
H7A C7 H7B 108.8
C6 C7 C8 105.17(8)
C6 C7 H7A 110.7
C6 C7 H7B 110.7
C1 C2 C8 107.53(7)
C3 C2 C8 111.71(8)
C3 C2 C1 100.48(8)
C3 C2 C5 121.18(8)
C5 C2 C8 102.07(8)
C5 C2 C1 113.55(8)
C12 C13 C14 119.92(9)
C12 C13 C18 120.77(10)
C18 C13 C14 119.32(10)
N2 C3 C2 112.84(9)
N2 C3 C4 120.49(10)
C4 C3 C2 126.65(10)
C9 C10 H10 119.0
C9 C10 C11 122.00(10)
C11 C10 H10 119.0
C6 C5 C2 108.05(8)
C19 C5 C2 131.20(10)
C19 C5 C6 120.41(10)
O2 C6 C7 125.39(11)
O2 C6 C5 125.64(11)
C5 C6 C7 108.96(8)
C14 C15 H15 119.2
C16 C15 C14 121.64(10)
C16 C15 H15 119.2
C5 C19 H19 115.6
C5 C19 C20 128.76(11)
C20 C19 H19 115.6
C00R C00I N1 120.96(10)
C00T C00I N1 119.43(11)
C00T C00I C00R 119.59(12)
C21 C20 C19 122.82(10)
C21 C20 C25 118.75(12)
C25 C20 C19 118.42(12)
C10 C11 H11 119.9
C12 C11 C10 120.21(10)
C12 C11 H11 119.9
C15 C16 H16 119.8
C15 C16 C17 120.42(11)
C17 C16 H16 119.8
C13 C12 H12 119.8
C11 C12 C13 120.42(10)
C11 C12 H12 119.8
C13 C18 H18 119.4
C17 C18 C13 121.14(11)
C17 C18 H18 119.4
C3 C4 H4A 109.5
C3 C4 H4B 109.5
C3 C4 H4C 109.5
H4A C4 H4B 109.5
H4A C4 H4C 109.5
H4B C4 H4C 109.5
C16 C17 H17 120.0
C18 C17 C16 120.07(10)
C18 C17 H17 120.0
C20 C21 H21 119.9
C20 C21 C22 120.11(13)
C22 C21 H21 119.9
C00I C00R H00R 120.3
C00X C00R C00I 119.45(13)
C00X C00R H00R 120.3
C20 C25 H25 119.7
C24 C25 C20 120.53(15)
C24 C25 H25 119.7
C00I C00T H00T 120.2
C00W C00T C00I 119.58(14)
C00W C00T H00T 120.2
C21 C22 H22 119.9
C23 C22 C21 120.25(16)
C23 C22 H22 119.9
C00W C00V H00V 120.5
C00W C00V C00X 118.96(14)
C00X C00V H00V 120.5
C00T C00W H00W 119.4
C00V C00W C00T 121.30(14)
C00V C00W H00W 119.4
C00R C00X H00X 119.5
C00V C00X C00R 121.09(15)
C00V C00X H00X 119.5
C22 C23 H23 120.1
C24 C23 C22 119.84(14)
C24 C23 H23 120.1
C25 C24 C23 120.41(14)
C25 C24 H24 119.8
C23 C24 H24 119.8

loop_
_geom_bond_atom_site_label_1
_geom_bond_atom_site_label_2
_geom_bond_distance
O1 C1 1.2156(11)
O2 C6 1.2122(13)
N1 N2 1.4140(12)
N1 C1 1.3687(13)
N1 C00I 1.4146(15)
N2 C3 1.2801(15)
C9 C8 1.5181(13)
C9 C14 1.4342(13)
C9 C10 1.3751(14)
C8 H8 0.9800
C8 C7 1.5324(13)
C8 C2 1.6020(14)
C14 C13 1.4260(14)
C14 C15 1.4159(14)
C1 C2 1.5233(14)
C7 H7A 0.9700
C7 H7B 0.9700
C7 C6 1.5030(15)
C2 C3 1.5076(13)
C2 C5 1.5172(13)
C13 C12 1.4116(15)
C13 C18 1.4163(15)
C3 C4 1.4913(15)
C10 H10 0.9300
C10 C11 1.4078(15)
C5 C6 1.4932(15)
C5 C19 1.3366(15)
C15 H15 0.9300
C15 C16 1.3655(15)
C19 H19 0.9300
C19 C20 1.4653(16)
C00I C00R 1.3888(17)
C00I C00T 1.3857(16)
C20 C21 1.3828(18)
C20 C25 1.3974(16)
C11 H11 0.9300
C11 C12 1.3569(16)
C16 H16 0.9300
C16 C17 1.4001(17)
C12 H12 0.9300
C18 H18 0.9300
C18 C17 1.3562(17)
C4 H4A 0.9600
C4 H4B 0.9600
C4 H4C 0.9600
C17 H17 0.9300
C21 H21 0.9300
C21 C22 1.3870(19)
C00R H00R 0.9300
C00R C00X 1.3851(19)
C25 H25 0.9300
C25 C24 1.371(2)
C00T H00T 0.9300
C00T C00W 1.383(2)
C22 H22 0.9300
C22 C23 1.379(2)
C00V H00V 0.9300
C00V C00W 1.370(2)
C00V C00X 1.376(2)
C00W H00W 0.9300
C00X H00X 0.9300
C23 H23 0.9300
C23 C24 1.372(3)
C24 H24 0.9300

loop_
_geom_torsion_atom_site_label_1
_geom_torsion_atom_site_label_2
_geom_torsion_atom_site_label_3
_geom_torsion_atom_site_label_4
_geom_torsion
O1 C1 C2 C8 -69.39(12)
O1 C1 C2 C3 173.68(10)
O1 C1 C2 C5 42.76(14)
N1 N2 C3 C2 -3.87(12)
N1 N2 C3 C4 177.37(9)
N1 C1 C2 C8 108.67(8)
N1 C1 C2 C3 -8.27(10)
N1 C1 C2 C5 -139.19(9)
N1 C00I C00R C00X -179.57(12)
N1 C00I C00T C00W 179.94(12)
N2 N1 C1 O1 -174.97(9)
N2 N1 C1 C2 6.98(11)
N2 N1 C00I C00R -165.13(10)
N2 N1 C00I C00T 13.46(15)
C9 C8 C7 C6 157.54(9)
C9 C8 C2 C1 -42.55(10)
C9 C8 C2 C3 66.79(11)
C9 C8 C2 C5 -162.29(8)
C9 C14 C13 C12 1.75(14)
C9 C14 C13 C18 -178.24(10)
C9 C14 C15 C16 178.16(11)
C9 C10 C11 C12 -0.23(18)
C8 C9 C14 C13 174.15(9)
C8 C9 C14 C15 -6.37(15)
C8 C9 C10 C11 -174.86(10)
C8 C7 C6 O2 163.69(12)
C8 C7 C6 C5 -16.50(12)
C8 C2 C3 N2 -106.16(11)
C8 C2 C3 C4 72.51(13)
C8 C2 C5 C6 25.46(10)
C8 C2 C5 C19 -147.73(12)
C14 C9 C8 C7 146.96(10)
C14 C9 C8 C2 -92.76(11)
C14 C9 C10 C11 1.98(16)
C14 C13 C12 C11 -0.01(16)
C14 C13 C18 C17 -0.93(18)
C14 C15 C16 C17 1.08(19)
C1 N1 N2 C3 -2.20(12)
C1 N1 C00I C00R 16.62(17)
C1 N1 C00I C00T -164.79(11)
C1 C2 C3 N2 7.63(11)
C1 C2 C3 C4 -173.70(10)
C1 C2 C5 C6 -89.96(10)
C1 C2 C5 C19 96.84(14)
C7 C8 C2 C1 84.88(9)
C7 C8 C2 C3 -165.79(8)
C7 C8 C2 C5 -34.87(9)
C2 C8 C7 C6 31.56(11)
C2 C5 C6 O2 173.30(12)
C2 C5 C6 C7 -6.51(12)
C2 C5 C19 C20 -4.1(2)
C13 C14 C15 C16 -2.35(16)
C13 C18 C17 C16 -0.4(2)
C3 C2 C5 C6 150.32(10)
C3 C2 C5 C19 -22.88(18)
C10 C9 C8 C7 -36.26(14)
C10 C9 C8 C2 84.01(11)
C10 C9 C14 C13 -2.69(14)
C10 C9 C14 C15 176.80(10)
C10 C11 C12 C13 -0.78(18)
C5 C2 C3 N2 133.58(10)
C5 C2 C3 C4 -47.76(15)
C5 C19 C20 C21 -45.77(18)
C5 C19 C20 C25 133.56(14)
C6 C5 C19 C20 -176.57(11)
C15 C14 C13 C12 -177.77(10)
C15 C14 C13 C18 2.24(15)
C15 C16 C17 C18 0.3(2)
C19 C5 C6 O2 -12.63(19)
C19 C5 C6 C7 167.56(10)
C19 C20 C21 C22 177.30(12)
C19 C20 C25 C24 -175.65(13)
C00I N1 N2 C3 179.27(9)
C00I N1 C1 O1 3.37(17)
C00I N1 C1 C2 -174.68(10)
C00I C00R C00X C00V -0.8(2)
C00I C00T C00W C00V 0.0(2)
C20 C21 C22 C23 -0.9(2)
C20 C25 C24 C23 -2.5(2)
C12 C13 C18 C17 179.08(12)
C18 C13 C12 C11 179.97(11)
C21 C20 C25 C24 3.7(2)
C21 C22 C23 C24 2.1(2)
C00R C00I C00T C00W -1.5(2)
C25 C20 C21 C22 -2.03(19)
C00T C00I C00R C00X 1.85(19)
C22 C23 C24 C25 -0.4(3)
C00W C00V C00X C00R -0.7(2)
C00X C00V C00W C00T 1.1(2)
